data_2022052
loop_
_publ_author_name
'Jha, Kunal Kumar'
'Gruza, Barbara'
'Kumar, Prashant'
'Chodkiewicz, Michal Leszek'
'Dominiak, Paulina Maria'

_publ_section_title
;
 TAAM: a reliable and user friendly tool for hydrogen-atom location using
 routine X-ray diffraction data
;
_journal_issue 3
_journal_name_full 'Acta Crystallographica Section B Structural Science, Crystal Engineering and Materials'
_journal_paper_doi 10.1107/S2052520620002917
_journal_volume 76
_journal_year 2020
_chemical_formula_moiety 'C6 H6 N12 O12'
_chemical_formula_sum 'C6 H6 N12 O12'
_chemical_formula_weight 438.19
_space_group_crystal_system monoclinic
_space_group_IT_number 14
_space_group_name_Hall '-P 2yn'
_space_group_name_H-M_alt 'P 1 21/n 1'
_symmetry_Int_Tables_number 14
_audit_creation_date 2019-09-24
_audit_creation_method
;
Olex2 1.2
(compiled 2018.05.29 svn.r3508 for OlexSys, GUI svn.r5506)
;
_cell_angle_alpha 90
_cell_angle_beta 106.5780(10)
_cell_angle_gamma 90
_cell_formula_units_Z 4
_cell_length_a 8.7890(10)
_cell_length_b 12.4740(10)
_cell_length_c 13.2790(10)
_cell_measurement_temperature 100
_cell_volume 1395.3(2)
_computing_molecular_graphics 'Olex2 (Dolomanov et al., 2009)'
_computing_publication_material 'Olex2 (Dolomanov et al., 2009)'
_computing_structure_refinement 'olex2.refine (Bourhis et al., 2015)'
_diffrn_ambient_temperature 100
_diffrn_measured_fraction_theta_full 1.0000
_diffrn_measured_fraction_theta_max 1.0000
_diffrn_measurement_device_type 'Beamline E2; HASYLAB DESY'
_diffrn_radiation_type synchrotron
_diffrn_radiation_wavelength 0.503
_diffrn_reflns_av_R_equivalents 0.0000
_diffrn_reflns_av_unetI/netI 0.0269
_diffrn_reflns_limit_h_max 19
_diffrn_reflns_limit_h_min 0
_diffrn_reflns_limit_k_max 27
_diffrn_reflns_limit_k_min 0
_diffrn_reflns_limit_l_max 28
_diffrn_reflns_limit_l_min -29
_diffrn_reflns_number 15978
_diffrn_reflns_theta_full 26.4981
_diffrn_reflns_theta_max 26.50
_diffrn_reflns_theta_min 2.29
_exptl_absorpt_coefficient_mu 0.200
_exptl_crystal_density_diffrn 2.0858
_exptl_crystal_F_000 888.6445
_refine_diff_density_max 0.1587
_refine_diff_density_min -0.3196
_refine_diff_density_rms 0.0493
_refine_ls_d_res_high 0.7965
_refine_ls_d_res_low 8.9086
_refine_ls_goodness_of_fit_ref 1.0718
_refine_ls_hydrogen_treatment refall
_refine_ls_matrix_type full
_refine_ls_number_constraints 0
_refine_ls_number_parameters 325
_refine_ls_number_reflns 2890
_refine_ls_number_restraints 0
_refine_ls_restrained_S_all 1.0718
_refine_ls_R_factor_all 0.0206
_refine_ls_R_factor_gt 0.0203
_refine_ls_shift/su_max 0.0009
_refine_ls_shift/su_mean 0.0002
_refine_ls_structure_factor_coef Fsqd
_refine_ls_weighting_details 'w=1/[\s^2^(Fo^2^)+(0.0227P)^2^+0.3818P] where P=(Fo^2^+2Fc^2^)/3'
_refine_ls_weighting_scheme calc
_refine_ls_wR_factor_gt 0.0506
_refine_ls_wR_factor_ref 0.0509
_reflns_Friedel_coverage 0.0
_reflns_limit_h_max 7
_reflns_limit_h_min -11
_reflns_limit_k_max 15
_reflns_limit_k_min 0
_reflns_limit_l_max 16
_reflns_limit_l_min -7
_reflns_number_gt 2825
_reflns_number_total 2890
_reflns_threshold_expression I>=2u(I)
_cod_data_source_file 13_TAAM_ANIS_0.8.cif
_cod_data_source_block 13_TAAM_ANIS_0.8
_cod_original_cell_volume 1395.3140(10)
_cod_original_sg_symbol_Hall '-P 2ybc (x-z,y,z)'
_cod_database_code 2022052
_olex2_refinement_description
;
;
_olex2_submission_special_instructions 'No special instructions were received'

loop_
_space_group_symop_id
_space_group_symop_operation_xyz
1 x,y,z
2 -x+1/2,y+1/2,-z+1/2
3 -x,-y,-z
4 x-1/2,-y-1/2,z-1/2

loop_
_atom_site_label
_atom_site_type_symbol
_atom_site_fract_x
_atom_site_fract_y
_atom_site_fract_z
_atom_site_U_iso_or_equiv
_atom_site_adp_type
_atom_site_occupancy
_atom_site_refinement_flags_posn
O(1) O -0.09028(8) 0.61237(5) 0.35496(6) 0.02044(15) Uani 1.000000 .
O(2) O -0.26288(7) 0.72380(5) 0.38315(5) 0.01508(13) Uani 1.000000 .
O(3) O -0.34814(7) 0.73650(5) 0.15047(5) 0.01485(13) Uani 1.000000 .
O(4) O -0.29000(7) 0.79819(5) 0.01276(4) 0.01597(13) Uani 1.000000 .
O(5) O 0.07966(7) 1.11263(5) 0.11141(4) 0.01349(13) Uani 1.000000 .
O(6) O 0.09776(7) 1.16050(5) 0.27187(4) 0.01238(12) Uani 1.000000 .
O(7) O 0.30825(8) 0.94558(5) 0.51087(5) 0.02074(14) Uani 1.000000 .
O(8) O 0.12393(7) 1.06461(5) 0.49092(5) 0.01472(13) Uani 1.000000 .
O(9) O 0.46280(7) 0.88256(5) 0.27377(5) 0.01585(13) Uani 1.000000 .
O(10 O 0.35061(8) 0.90225(5) 0.10664(5) 0.02005(14) Uani 1.000000 .
O(11 O 0.09740(8) 0.67834(5) 0.04033(5) 0.01713(14) Uani 1.000000 .
O(12 O 0.09699(7) 0.58551(5) 0.17815(5) 0.01522(13) Uani 1.000000 .
N(1) N -0.14838(8) 0.70033(6) 0.35471(5) 0.01216(14) Uani 1.000000 .
N(2) N -0.06931(8) 0.78637(5) 0.32211(5) 0.00977(14) Uani 1.000000 .
N(3) N -0.28708(8) 0.80004(6) 0.10498(5) 0.01081(14) Uani 1.000000 .
N(4) N -0.20852(8) 0.88579(5) 0.16268(5) 0.00934(14) Uani 1.000000 .
N(5) N 0.04953(8) 1.10373(5) 0.19531(5) 0.00980(14) Uani 1.000000 .
N(6) N -0.05261(8) 1.02324(5) 0.20316(5) 0.00911(14) Uani 1.000000 .
N(7) N 0.18711(8) 0.98870(6) 0.46226(5) 0.01162(14) Uani 1.000000 .
N(8) N 0.11047(8) 0.94579(5) 0.36425(5) 0.01024(14) Uani 1.000000 .
N(9) N 0.35041(8) 0.89287(5) 0.19731(6) 0.01225(14) Uani 1.000000 .
N(10 N 0.19829(8) 0.90285(5) 0.21586(5) 0.00942(14) Uani 1.000000 .
N(11 N 0.08111(8) 0.66678(5) 0.12674(5) 0.01149(14) Uani 1.000000 .
N(12 N 0.02697(8) 0.75802(5) 0.17109(5) 0.00903(14) Uani 1.000000 .
C(1) C 0.06814(9) 0.76375(6) 0.28698(6) 0.00926(15) Uani 1.000000 .
H(1) H 0.1216(16) 0.6908(11) 0.3211(10) 0.031(3) Uani 1.000000 .
C(3) C -0.16052(9) 0.88082(6) 0.27892(6) 0.00920(15) Uani 1.000000 .
H(3) H -0.2604(15) 0.8859(10) 0.3098(10) 0.028(3) Uani 1.000000 .
C(5) C -0.08676(9) 0.93831(6) 0.12514(6) 0.00919(15) Uani 1.000000 .
H(5) H -0.1336(15) 0.9692(11) 0.0474(10) 0.031(3) Uani 1.000000 .
C(7) C -0.04675(9) 0.98137(6) 0.30795(6) 0.00913(15) Uani 1.000000 .
H(7) H -0.0880(14) 1.0376(10) 0.3523(9) 0.023(3) Uani 1.000000 .
C(9) C 0.18363(9) 0.86333(6) 0.31729(6) 0.00940(15) Uani 1.000000 .
H(9) H 0.2929(16) 0.8423(10) 0.3684(11) 0.031(3) Uani 1.000000 .
C(11 C 0.06221(9) 0.86238(6) 0.13294(6) 0.00905(15) Uani 1.000000 .
H(11 H 0.0877(15) 0.8560(11) 0.0606(10) 0.031(3) Uani 1.000000 .

loop_
_atom_site_aniso_label
_atom_site_aniso_U_11
_atom_site_aniso_U_22
_atom_site_aniso_U_33
_atom_site_aniso_U_12
_atom_site_aniso_U_13
_atom_site_aniso_U_23
O(1) 0.0186(3) 0.0124(3) 0.0327(4) -0.0022(2) 0.0111(3) 0.0050(3)
O(2) 0.0162(3) 0.0149(3) 0.0160(3) -0.0051(2) 0.0076(2) -0.0002(2)
O(3) 0.0145(3) 0.0160(3) 0.0140(3) -0.0064(2) 0.0040(2) -0.0038(2)
O(4) 0.0181(3) 0.0174(3) 0.0108(3) -0.0055(2) 0.0015(2) -0.0029(2)
O(5) 0.0147(3) 0.0129(3) 0.0136(3) -0.0019(2) 0.0051(2) 0.0017(2)
O(6) 0.0120(3) 0.0099(3) 0.0155(3) -0.0015(2) 0.0044(2) -0.0014(2)
O(7) 0.0205(3) 0.0212(3) 0.0146(3) 0.0010(3) -0.0045(2) -0.0021(3)
O(8) 0.0164(3) 0.0170(3) 0.0111(3) -0.0053(2) 0.0046(2) -0.0052(2)
O(9) 0.0089(3) 0.0145(3) 0.0242(3) 0.0000(2) 0.0049(2) -0.0031(2)
O(10 0.0156(3) 0.0268(3) 0.0215(3) -0.0034(3) 0.0112(3) -0.0022(3)
O(11 0.0236(3) 0.0125(3) 0.0185(3) 0.0013(2) 0.0110(2) -0.0034(2)
O(12 0.0168(3) 0.0094(3) 0.0184(3) 0.0013(2) 0.0033(2) -0.0010(2)
N(1) 0.0124(3) 0.0112(3) 0.0131(3) -0.0030(3) 0.0039(3) 0.0008(3)
N(2) 0.0096(3) 0.0102(3) 0.0093(3) 0.0002(2) 0.0024(2) 0.0018(2)
N(3) 0.0097(3) 0.0123(3) 0.0097(3) -0.0016(2) 0.0016(2) -0.0013(3)
N(4) 0.0086(3) 0.0108(3) 0.0078(3) 0.0000(2) 0.0010(2) 0.0008(2)
N(5) 0.0095(3) 0.0089(3) 0.0111(3) 0.0007(2) 0.0031(2) 0.0003(2)
N(6) 0.0103(3) 0.0086(3) 0.0079(3) 0.0007(2) 0.0017(2) 0.0006(2)
N(7) 0.0127(3) 0.0123(3) 0.0086(3) -0.0029(3) 0.0011(3) -0.0002(2)
N(8) 0.0098(3) 0.0111(3) 0.0091(3) 0.0001(2) 0.0014(2) -0.0011(2)
N(9) 0.0100(3) 0.0113(3) 0.0165(3) -0.0010(2) 0.0056(3) -0.0023(3)
N(10 0.0087(3) 0.0100(3) 0.0095(3) -0.0001(2) 0.0026(2) 0.0010(2)
N(11 0.0110(3) 0.0091(3) 0.0143(3) 0.0003(2) 0.0035(3) -0.0014(3)
N(12 0.0096(3) 0.0088(3) 0.0082(3) 0.0002(2) 0.0017(2) 0.0003(2)
C(1) 0.0091(3) 0.0089(4) 0.0092(3) -0.0005(3) 0.0015(3) 0.0007(3)
H(1) 0.037(9) 0.019(8) 0.039(9) 0.006(7) 0.013(7) 0.006(7)
C(3) 0.0087(4) 0.0099(4) 0.0087(3) -0.0007(3) 0.0021(3) -0.0005(3)
H(3) 0.023(8) 0.033(8) 0.032(8) -0.001(6) 0.014(6) -0.002(6)
C(5) 0.0090(3) 0.0090(4) 0.0090(4) 0.0006(3) 0.0017(3) 0.0006(3)
H(5) 0.033(8) 0.036(8) 0.021(8) 0.007(7) 0.005(6) 0.018(7)
C(7) 0.0088(4) 0.0093(4) 0.0094(4) -0.0007(3) 0.0027(3) -0.0001(3)
H(7) 0.021(7) 0.025(7) 0.025(7) 0.003(6) 0.009(6) -0.006(6)
C(9) 0.0082(4) 0.0091(4) 0.0101(4) -0.0004(3) 0.0014(3) 0.0004(3)
H(9) 0.024(8) 0.024(8) 0.040(9) 0.002(7) 0.002(7) 0.002(7)
C(11 0.0094(3) 0.0086(4) 0.0093(4) -0.0002(3) 0.0031(3) -0.0002(3)
H(11 0.032(8) 0.042(9) 0.025(8) -0.007(7) 0.015(7) -0.003(7)

loop_
_atom_type_symbol
_atom_type_description
_atom_type_scat_dispersion_real
_atom_type_scat_dispersion_imag
_atom_type_scat_source
_atom_type_scat_dispersion_source
C C 0.00347 0.00161 'Clementi & Roetti, C., At. Data Nucl. Data Tables 1974, 14, (177-478); Clementi & Raimondi, J. Chem. Phys., 1963, 38, (2686-2689)' 'Henke, Gullikson and Davis, At. Data and Nucl. Data Tables, 1993, 54, 2'
H H 0.00000 0.00000 'Clementi & Roetti, C., At. Data Nucl. Data Tables 1974, 14, (177-478); Clementi & Raimondi, J. Chem. Phys., 1963, 38, (2686-2689)' 'Henke, Gullikson and Davis, At. Data and Nucl. Data Tables, 1993, 54, 2'
N N 0.00653 0.00323 'Clementi & Roetti, C., At. Data Nucl. Data Tables 1974, 14, (177-478); Clementi & Raimondi, J. Chem. Phys., 1963, 38, (2686-2689)' 'Henke, Gullikson and Davis, At. Data and Nucl. Data Tables, 1993, 54, 2'
O O 0.01158 0.00611 'Clementi & Roetti, C., At. Data Nucl. Data Tables 1974, 14, (177-478); Clementi & Raimondi, J. Chem. Phys., 1963, 38, (2686-2689)' 'Henke, Gullikson and Davis, At. Data and Nucl. Data Tables, 1993, 54, 2'

loop_
_geom_angle_atom_site_label_1
_geom_angle_atom_site_label_2
_geom_angle_atom_site_label_3
_geom_angle
_geom_angle_site_symmetry_1
_geom_angle_site_symmetry_3
_geom_angle_publ_flag
O(2) N(1) O(1) 127.43(7) . . ?
N(2) N(1) O(1) 116.48(7) . . ?
N(2) N(1) O(2) 116.01(7) . . ?
C(1) N(2) N(1) 118.79(6) . . ?
C(3) N(2) N(1) 118.33(6) . . ?
C(3) N(2) C(1) 116.84(6) . . ?
O(4) N(3) O(3) 127.17(7) . . ?
N(4) N(3) O(3) 116.93(6) . . ?
N(4) N(3) O(4) 115.88(7) . . ?
C(3) N(4) N(3) 119.65(6) . . ?
C(5) N(4) N(3) 117.25(6) . . ?
C(5) N(4) C(3) 110.88(6) . . ?
O(6) N(5) O(5) 126.66(7) . . ?
N(6) N(5) O(5) 116.94(6) . . ?
N(6) N(5) O(6) 116.37(6) . . ?
C(5) N(6) N(5) 119.13(6) . . ?
C(7) N(6) N(5) 118.97(6) . . ?
C(7) N(6) C(5) 111.08(6) . . ?
O(8) N(7) O(7) 126.52(7) . . ?
N(8) N(7) O(7) 116.64(7) . . ?
N(8) N(7) O(8) 116.83(7) . . ?
C(7) N(8) N(7) 120.25(6) . . ?
C(9) N(8) N(7) 121.42(6) . . ?
C(9) N(8) C(7) 118.31(6) . . ?
O(10 N(9) O(9) 127.97(7) . . ?
N(10 N(9) O(9) 116.46(7) . . ?
N(10 N(9) O(10 115.41(7) . . ?
C(9) N(10 N(9) 117.21(6) . . ?
C(11 N(10 N(9) 116.27(6) . . ?
C(11 N(10 C(9) 107.83(6) . . ?
O(12 N(11 O(11 127.79(7) . . ?
N(12 N(11 O(11 116.27(6) . . ?
N(12 N(11 O(12 115.81(6) . . ?
C(1) N(12 N(11 117.23(6) . . ?
C(11 N(12 N(11 116.07(6) . . ?
C(11 N(12 C(1) 107.73(6) . . ?
N(12 C(1) N(2) 111.56(6) . . ?
H(1) C(1) N(2) 109.8(7) . . ?
H(1) C(1) N(12 110.4(7) . . ?
C(9) C(1) N(2) 107.46(6) . . ?
C(9) C(1) N(12 104.56(6) . . ?
C(9) C(1) H(1) 113.0(7) . . ?
N(4) C(3) N(2) 114.06(6) . . ?
H(3) C(3) N(2) 108.5(7) . . ?
H(3) C(3) N(4) 112.1(7) . . ?
C(7) C(3) N(2) 107.97(6) . . ?
C(7) C(3) N(4) 101.13(6) . . ?
C(7) C(3) H(3) 112.9(7) . . ?
N(6) C(5) N(4) 96.10(6) . . ?
H(5) C(5) N(4) 112.0(7) . . ?
H(5) C(5) N(6) 111.8(7) . . ?
C(11 C(5) N(4) 112.32(6) . . ?
C(11 C(5) N(6) 112.84(6) . . ?
C(11 C(5) H(5) 111.1(7) . . ?
N(8) C(7) N(6) 111.66(6) . . ?
C(3) C(7) N(6) 101.63(6) . . ?
C(3) C(7) N(8) 109.16(6) . . ?
H(7) C(7) N(6) 111.7(7) . . ?
H(7) C(7) N(8) 110.5(6) . . ?
H(7) C(7) C(3) 111.9(7) . . ?
N(10 C(9) N(8) 108.77(6) . . ?
C(1) C(9) N(8) 109.66(6) . . ?
C(1) C(9) N(10 104.32(6) . . ?
H(9) C(9) N(8) 109.9(7) . . ?
H(9) C(9) N(10 112.1(7) . . ?
H(9) C(9) C(1) 112.0(7) . . ?
N(12 C(11 N(10 104.75(6) . . ?
C(5) C(11 N(10 108.85(6) . . ?
C(5) C(11 N(12 107.46(6) . . ?
H(11 C(11 N(10 111.9(7) . . ?
H(11 C(11 N(12 111.8(8) . . ?
H(11 C(11 C(5) 111.8(7) . . ?

loop_
_geom_bond_atom_site_label_1
_geom_bond_atom_site_label_2
_geom_bond_distance
_geom_bond_site_symmetry_2
_geom_bond_publ_flag
O(1) N(1) 1.2099(10) . ?
O(2) N(1) 1.2074(9) . ?
O(3) N(3) 1.2109(9) . ?
O(4) N(3) 1.2177(9) . ?
O(5) N(5) 1.2215(9) . ?
O(6) N(5) 1.2119(9) . ?
O(7) N(7) 1.2030(10) . ?
O(8) N(7) 1.2126(10) . ?
O(9) N(9) 1.2045(10) . ?
O(10 N(9) 1.2102(10) . ?
O(11 N(11 1.2048(9) . ?
O(12 N(11 1.2078(9) . ?
N(1) N(2) 1.4121(9) . ?
N(2) C(1) 1.4416(10) . ?
N(2) C(3) 1.4482(10) . ?
N(3) N(4) 1.3806(9) . ?
N(4) C(3) 1.4808(10) . ?
N(4) C(5) 1.4585(10) . ?
N(5) N(6) 1.3705(9) . ?
N(6) C(5) 1.4520(10) . ?
N(6) C(7) 1.4734(10) . ?
N(7) N(8) 1.3906(9) . ?
N(8) C(7) 1.4408(10) . ?
N(8) C(9) 1.4455(10) . ?
N(9) N(10 1.4324(9) . ?
N(10 C(9) 1.4739(10) . ?
N(10 C(11 1.4650(10) . ?
N(11 N(12 1.4243(9) . ?
N(12 C(1) 1.4786(9) . ?
N(12 C(11 1.4618(10) . ?
C(1) H(1) 1.065(14) . ?
C(1) C(9) 1.5818(11) . ?
C(3) H(3) 1.072(13) . ?
C(3) C(7) 1.5817(10) . ?
C(5) H(5) 1.068(13) . ?
C(5) C(11 1.5953(10) . ?
C(7) H(7) 1.045(12) . ?
C(9) H(9) 1.039(13) . ?
C(11 H(11 1.049(13) . ?
